data_1008481
loop_
_publ_author_name
'Decroux, M'
'Junod, A'
'Bezinge, A'
'Cattani, D'
'Cors, J'
'Jorda, L'
'Stettler, A'
'Francois, M'
'Yvon, K'
'Fischer, O'
'Muller, J'

_publ_section_title
;
Structure, Resistivity, Critical Field, Specific-Heat Jump at T~c~,
Meissner Effect, a.c. and d.c. Susceptibility of the High-Temperature
Superconductor La~2-x~ Sr~x~ Cu O~4~.
;
_journal_coden_ASTM EULEEJ
_journal_name_full 'Europhysics Letters'
_journal_page_first 1035
_journal_page_last 1040
_journal_paper_doi 10.1209/0295-5075/3/9/012
_journal_volume 3
_journal_year 1987
_chemical_formula_structural '(La1.85 Sr0.15) Cu O4'
_chemical_formula_sum 'Cu La1.85 O4 Sr0.15'
_chemical_name_systematic
;
Lanthanum strontium copper oxide (1.8/.2/1/4)
;
_space_group_IT_number 139
_symmetry_cell_setting tetragonal
_symmetry_Int_Tables_number 139
_symmetry_space_group_name_Hall '-I 4 2'
_symmetry_space_group_name_H-M 'I 4/m m m'
_cell_angle_alpha 90
_cell_angle_beta 90
_cell_angle_gamma 90
_cell_formula_units_Z 2
_cell_length_a 3.7793(6)
_cell_length_b 3.7793(6)
_cell_length_c 13.200(3)
_cell_volume 188.5
_refine_ls_R_factor_all 0.08
_cod_original_formula_sum 'Cu La1.85 O4 Sr.15'
_cod_database_code 1008481

loop_
_symmetry_equiv_pos_as_xyz
x,y,z
-x,-y,z
-x,y,z
x,-y,z
-y,x,z
y,-x,z
y,x,z
-y,-x,z
-x,-y,-z
x,y,-z
x,-y,-z
-x,y,-z
y,-x,-z
-y,x,-z
-y,-x,-z
y,x,-z
1/2+x,1/2+y,1/2+z
1/2-x,1/2-y,1/2+z
1/2-x,1/2+y,1/2+z
1/2+x,1/2-y,1/2+z
1/2-y,1/2+x,1/2+z
1/2+y,1/2-x,1/2+z
1/2+y,1/2+x,1/2+z
1/2-y,1/2-x,1/2+z
1/2-x,1/2-y,1/2-z
1/2+x,1/2+y,1/2-z
1/2+x,1/2-y,1/2-z
1/2-x,1/2+y,1/2-z
1/2+y,1/2-x,1/2-z
1/2-y,1/2+x,1/2-z
1/2-y,1/2-x,1/2-z
1/2+y,1/2+x,1/2-z

loop_
_atom_site_label
_atom_site_type_symbol
_atom_site_symmetry_multiplicity
_atom_site_Wyckoff_symbol
_atom_site_fract_x
_atom_site_fract_y
_atom_site_fract_z
_atom_site_occupancy
_atom_site_attached_hydrogens
_atom_site_calc_flag
La1 La3+ 4 e 0. 0. 0.3609(4) 0.925 0 d
Sr1 Sr2+ 4 e 0. 0. 0.3609(4) 0.075 0 d
Cu1 Cu2+ 2 a 0. 0. 0. 1. 0 d
O1 O2- 4 c 0. 0.5 0. 1. 0 d
O2 O2- 4 e 0. 0. 0.184(4) 1. 0 d

loop_
_atom_type_symbol
_atom_type_oxidation_number
La3+ 3.000
Sr2+ 2.000
Cu2+ 2.150
O2- -2.000
